data_4101077
_journal_name_full 'Journal of the American Chemical Society'
_journal_paper_doi 10.1021/ja057596g
_journal_year 2006
_chemical_formula_sum 'C40 H84 O3 Si8'
_chemical_formula_weight 837.79
_space_group_IT_number 14
_symmetry_cell_setting monoclinic
_symmetry_space_group_name_Hall '-P 2ybc'
_symmetry_space_group_name_H-M 'P 1 21/c 1'
_cell_angle_alpha 90.00
_cell_angle_beta 117.158(2)
_cell_angle_gamma 90.00
_cell_formula_units_Z 4
_cell_length_a 13.5228(7)
_cell_length_b 32.6657(15)
_cell_length_c 12.9221(4)
_cell_measurement_temperature 150(2)
_cell_volume 5078.8(4)
_diffrn_ambient_temperature 150(2)
_exptl_crystal_density_diffrn 1.096
_cod_depositor_comments
;
The following automatic conversions were performed:
'_symmetry_cell_setting' value 'Monoclinic' changed to 'monoclinic'
according to '/home/saulius/struct/CIF-dictionaries/cif_core.dic'
dictionary named 'cif_core.dic' version 2.4.1 from 2010-06-29.

Automatic conversion script
Id: cif_fix_enum 1527 2010-12-29 10:47:43Z saulius 
;
_cod_original_sg_symbol_H-M 'P 21/c'
_cod_database_code 4101077

loop_
_symmetry_equiv_pos_as_xyz
'x, y, z'
'-x, y+1/2, -z+1/2'
'-x, -y, -z'
'x, -y-1/2, z-1/2'

loop_
_atom_site_label
_atom_site_type_symbol
_atom_site_fract_x
_atom_site_fract_y
_atom_site_fract_z
_atom_site_U_iso_or_equiv
_atom_site_adp_type
_atom_site_occupancy
_atom_site_symmetry_multiplicity
_atom_site_calc_flag
_atom_site_refinement_flags
_atom_site_disorder_assembly
_atom_site_disorder_group
Si1 Si 0.37705(13) 0.10707(5) 0.16248(12) 0.0279(4) Uani 1 1 d . . .
C2 C 0.2401(5) 0.12832(17) 0.1336(5) 0.0313(13) Uani 1 1 d . . .
H2A H 0.2073 0.1443 0.0647 0.038 Uiso 1 1 calc R . .
C3 C 0.1774(5) 0.12605(16) 0.1885(4) 0.0299(12) Uani 1 1 d . . .
C4 C 0.2025(4) 0.10433(16) 0.3024(4) 0.0286(12) Uani 1 1 d . . .
H4A H 0.2309 0.1269 0.3610 0.034 Uiso 1 1 calc R . .
C5 C 0.2952(5) 0.07208(16) 0.3527(4) 0.0301(13) Uani 1 1 d . . .
H5A H 0.2850 0.0582 0.4162 0.036 Uiso 1 1 calc R . .
C6 C 0.4182(5) 0.08620(17) 0.4092(4) 0.0309(13) Uani 1 1 d . . .
H6A H 0.4595 0.0601 0.4419 0.037 Uiso 1 1 calc R . .
C7 C 0.4747(5) 0.10283(16) 0.3327(4) 0.0298(12) Uani 1 1 d . . .
Si11 Si 0.32955(14) 0.05261(5) 0.02475(14) 0.0378(4) Uani 1 1 d . . .
C12 C 0.4246(6) 0.0528(2) -0.0450(5) 0.0490(17) Uani 1 1 d . . .
H12A H 0.4046 0.0302 -0.1009 0.073 Uiso 1 1 calc R . .
H12B H 0.5016 0.0493 0.0149 0.073 Uiso 1 1 calc R . .
H12C H 0.4173 0.0788 -0.0855 0.073 Uiso 1 1 calc R . .
C13 C 0.1846(5) 0.0642(2) -0.0890(5) 0.0483(17) Uani 1 1 d . . .
H13A H 0.1597 0.0428 -0.1486 0.072 Uiso 1 1 calc R . .
H13B H 0.1837 0.0907 -0.1249 0.072 Uiso 1 1 calc R . .
H13C H 0.1348 0.0652 -0.0528 0.072 Uiso 1 1 calc R . .
C14 C 0.3229(6) -0.00222(19) 0.0635(6) 0.0513(17) Uani 1 1 d . . .
H14A H 0.3024 -0.0194 -0.0054 0.077 Uiso 1 1 calc R . .
H14B H 0.2671 -0.0052 0.0915 0.077 Uiso 1 1 calc R . .
H14C H 0.3957 -0.0107 0.1246 0.077 Uiso 1 1 calc R . .
Si15 Si 0.42227(14) 0.16072(5) 0.06701(13) 0.0361(4) Uani 1 1 d . . .
C16 C 0.4031(6) 0.21156(19) 0.1226(6) 0.0516(18) Uani 1 1 d . . .
H16A H 0.4221 0.2335 0.0830 0.077 Uiso 1 1 calc R . .
H16B H 0.4518 0.2132 0.2065 0.077 Uiso 1 1 calc R . .
H16C H 0.3255 0.2145 0.1073 0.077 Uiso 1 1 calc R . .
C17 C 0.5589(5) 0.1597(2) 0.0631(6) 0.0479(16) Uani 1 1 d . . .
H17A H 0.5649 0.1837 0.0210 0.072 Uiso 1 1 calc R . .
H17B H 0.5639 0.1348 0.0235 0.072 Uiso 1 1 calc R . .
H17C H 0.6194 0.1600 0.1428 0.072 Uiso 1 1 calc R . .
C18 C 0.3146(5) 0.1608(2) -0.0905(5) 0.0444(15) Uani 1 1 d . . .
H18A H 0.3314 0.1827 -0.1319 0.067 Uiso 1 1 calc R . .
H18B H 0.2409 0.1655 -0.0956 0.067 Uiso 1 1 calc R . .
H18C H 0.3155 0.1344 -0.1259 0.067 Uiso 1 1 calc R . .
Si31 Si 0.03537(13) 0.14104(5) 0.16297(12) 0.0286(4) Uani 1 1 d . . .
Si32 Si -0.09972(14) 0.14392(6) -0.03500(14) 0.0391(4) Uani 1 1 d . . .
C33 C -0.2265(5) 0.1706(2) -0.0472(6) 0.0553(18) Uani 1 1 d . . .
H33A H -0.2823 0.1717 -0.1291 0.083 Uiso 1 1 calc R . .
H33B H -0.2070 0.1985 -0.0169 0.083 Uiso 1 1 calc R . .
H33C H -0.2567 0.1557 -0.0022 0.083 Uiso 1 1 calc R . .
C34 C -0.1458(6) 0.0954(2) -0.1210(5) 0.0553(18) Uani 1 1 d . . .
H34A H -0.2014 0.1017 -0.2007 0.083 Uiso 1 1 calc R . .
H34B H -0.1784 0.0770 -0.0848 0.083 Uiso 1 1 calc R . .
H34C H -0.0817 0.0820 -0.1227 0.083 Uiso 1 1 calc R . .
C35 C -0.0316(6) 0.1759(2) -0.1051(5) 0.0515(17) Uani 1 1 d . . .
H35A H -0.0819 0.1787 -0.1883 0.077 Uiso 1 1 calc R . .
H35B H 0.0374 0.1627 -0.0946 0.077 Uiso 1 1 calc R . .
H35C H -0.0146 0.2031 -0.0689 0.077 Uiso 1 1 calc R . .
Si36 Si 0.02580(14) 0.20478(5) 0.24374(15) 0.0383(4) Uani 1 1 d . . .
C37 C 0.0024(7) 0.2477(2) 0.1384(7) 0.061(2) Uani 1 1 d . . .
H37A H -0.0016 0.2737 0.1741 0.092 Uiso 1 1 calc R . .
H37B H -0.0674 0.2432 0.0678 0.092 Uiso 1 1 calc R . .
H37C H 0.0641 0.2487 0.1183 0.092 Uiso 1 1 calc R . .
C38 C 0.1569(6) 0.2171(2) 0.3749(6) 0.0530(18) Uani 1 1 d . . .
H38A H 0.1495 0.2436 0.4060 0.079 Uiso 1 1 calc R . .
H38B H 0.2181 0.2183 0.3541 0.079 Uiso 1 1 calc R . .
H38C H 0.1724 0.1958 0.4338 0.079 Uiso 1 1 calc R . .
C39 C -0.0926(6) 0.2025(2) 0.2808(6) 0.0546(18) Uani 1 1 d . . .
H39A H -0.0984 0.2287 0.3146 0.082 Uiso 1 1 calc R . .
H39B H -0.0795 0.1805 0.3370 0.082 Uiso 1 1 calc R . .
H39C H -0.1618 0.1972 0.2101 0.082 Uiso 1 1 calc R . .
C41 C 0.0782(5) 0.09793(18) 0.2831(5) 0.0329(13) Uani 1 1 d . . .
C42 C 0.0136(5) 0.05686(18) 0.2366(5) 0.0353(13) Uani 1 1 d . . .
C43 C 0.0530(5) 0.02310(19) 0.3288(5) 0.0436(15) Uani 1 1 d . . .
H43A H 0.0109 -0.0020 0.2952 0.065 Uiso 1 1 calc R . .
H43B H 0.0410 0.0317 0.3948 0.065 Uiso 1 1 calc R . .
H43C H 0.1323 0.0179 0.3555 0.065 Uiso 1 1 calc R . .
C44 C 0.0237(5) 0.04090(18) 0.1306(5) 0.0389(14) Uani 1 1 d . . .
H44A H -0.0190 0.0155 0.1032 0.058 Uiso 1 1 calc R . .
H44B H 0.1020 0.0355 0.1521 0.058 Uiso 1 1 calc R . .
H44C H -0.0055 0.0614 0.0685 0.058 Uiso 1 1 calc R . .
C45 C -0.1092(5) 0.0651(2) 0.2015(5) 0.0436(15) Uani 1 1 d . . .
H45A H -0.1522 0.0400 0.1695 0.065 Uiso 1 1 calc R . .
H45B H -0.1368 0.0867 0.1427 0.065 Uiso 1 1 calc R . .
H45C H -0.1171 0.0737 0.2700 0.065 Uiso 1 1 calc R . .
O46 O 0.0686(3) 0.11097(12) 0.3835(3) 0.0352(9) Uani 1 1 d . . .
Si47 Si 0.09046(14) 0.10245(6) 0.51602(14) 0.0408(4) Uani 1 1 d . . .
C48 C -0.0357(6) 0.0812(3) 0.5194(6) 0.061(2) Uani 1 1 d . . .
H48A H -0.0995 0.0989 0.4741 0.092 Uiso 1 1 calc R . .
H48B H -0.0238 0.0799 0.6000 0.092 Uiso 1 1 calc R . .
H48C H -0.0503 0.0536 0.4858 0.092 Uiso 1 1 calc R . .
C49 C 0.2089(5) 0.0685(2) 0.6004(5) 0.0518(18) Uani 1 1 d . . .
H49A H 0.2762 0.0796 0.6004 0.078 Uiso 1 1 calc R . .
H49B H 0.1939 0.0412 0.5651 0.078 Uiso 1 1 calc R . .
H49C H 0.2197 0.0666 0.6806 0.078 Uiso 1 1 calc R . .
C50 C 0.1192(7) 0.1529(2) 0.5899(6) 0.064(2) Uani 1 1 d . . .
H50A H 0.1858 0.1648 0.5903 0.096 Uiso 1 1 calc R . .
H50B H 0.1312 0.1493 0.6701 0.096 Uiso 1 1 calc R . .
H50C H 0.0557 0.1711 0.5483 0.096 Uiso 1 1 calc R . .
O51 O 0.2795(3) 0.04074(11) 0.2689(3) 0.0335(9) Uani 1 1 d . . .
C52 C 0.3042(6) 0.00051(18) 0.3175(6) 0.0454(16) Uani 1 1 d . . .
H52A H 0.2914 -0.0194 0.2558 0.068 Uiso 1 1 calc R . .
H52B H 0.2561 -0.0060 0.3534 0.068 Uiso 1 1 calc R . .
H52C H 0.3822 -0.0007 0.3765 0.068 Uiso 1 1 calc R . .
C61 C 0.4410(4) 0.11079(17) 0.5185(4) 0.0309(13) Uani 1 1 d . . .
C62 C 0.4031(5) 0.15014(18) 0.5158(5) 0.0350(14) Uani 1 1 d . . .
H62A H 0.3672 0.1642 0.4436 0.042 Uiso 1 1 calc R . .
C63 C 0.4168(5) 0.1698(2) 0.6179(5) 0.0420(15) Uani 1 1 d . . .
H63A H 0.3894 0.1968 0.6149 0.050 Uiso 1 1 calc R . .
C64 C 0.4705(5) 0.1495(2) 0.7231(5) 0.0451(16) Uani 1 1 d . . .
H64A H 0.4804 0.1627 0.7927 0.054 Uiso 1 1 calc R . .
C65 C 0.5091(5) 0.1110(2) 0.7276(5) 0.0415(15) Uani 1 1 d . . .
H65A H 0.5467 0.0973 0.8003 0.050 Uiso 1 1 calc R . .
C66 C 0.4937(5) 0.09139(19) 0.6261(5) 0.0371(14) Uani 1 1 d . . .
H66A H 0.5196 0.0641 0.6301 0.044 Uiso 1 1 calc R . .
C71 C 0.5825(5) 0.07707(18) 0.3584(5) 0.0357(14) Uani 1 1 d . . .
C72 C 0.6326(5) 0.0902(2) 0.2789(5) 0.0451(16) Uani 1 1 d . . .
H72A H 0.6522 0.1193 0.2912 0.068 Uiso 1 1 calc R . .
H72B H 0.5782 0.0858 0.1976 0.068 Uiso 1 1 calc R . .
H72C H 0.6995 0.0740 0.2968 0.068 Uiso 1 1 calc R . .
C73 C 0.5536(5) 0.03176(18) 0.3346(5) 0.0434(15) Uani 1 1 d . . .
H73A H 0.5215 0.0220 0.3845 0.065 Uiso 1 1 calc R . .
H73B H 0.6212 0.0161 0.3513 0.065 Uiso 1 1 calc R . .
H73C H 0.4997 0.0281 0.2528 0.065 Uiso 1 1 calc R . .
C74 C 0.6724(5) 0.0815(2) 0.4836(5) 0.0418(15) Uani 1 1 d . . .
H74A H 0.6430 0.0727 0.5367 0.063 Uiso 1 1 calc R . .
H74B H 0.6958 0.1101 0.4991 0.063 Uiso 1 1 calc R . .
H74C H 0.7364 0.0644 0.4956 0.063 Uiso 1 1 calc R . .
O75 O 0.5047(3) 0.14532(11) 0.3599(3) 0.0307(9) Uani 1 1 d . . .
Si76 Si 0.58968(15) 0.18201(6) 0.44034(14) 0.0420(5) Uani 1 1 d . . .
C77 C 0.6961(6) 0.1953(2) 0.3917(6) 0.059(2) Uani 1 1 d . . .
H77A H 0.6593 0.2006 0.3078 0.088 Uiso 1 1 calc R . .
H77B H 0.7484 0.1726 0.4090 0.088 Uiso 1 1 calc R . .
H77C H 0.7364 0.2199 0.4328 0.088 Uiso 1 1 calc R . .
C78 C 0.6718(6) 0.1736(2) 0.6007(5) 0.0550(18) Uani 1 1 d . . .
H78A H 0.6213 0.1665 0.6333 0.083 Uiso 1 1 calc R . .
H78B H 0.7121 0.1987 0.6376 0.083 Uiso 1 1 calc R . .
H78C H 0.7249 0.1513 0.6152 0.083 Uiso 1 1 calc R . .
C79 C 0.5038(6) 0.2282(2) 0.4210(6) 0.0565(19) Uani 1 1 d . . .
H79A H 0.4465 0.2222 0.4454 0.085 Uiso 1 1 calc R . .
H79B H 0.4683 0.2363 0.3390 0.085 Uiso 1 1 calc R . .
H79C H 0.5510 0.2505 0.4685 0.085 Uiso 1 1 calc R . .

loop_
_atom_site_aniso_label
_atom_site_aniso_U_11
_atom_site_aniso_U_22
_atom_site_aniso_U_33
_atom_site_aniso_U_23
_atom_site_aniso_U_13
_atom_site_aniso_U_12
Si1 0.0358(9) 0.0269(9) 0.0260(7) 0.0008(6) 0.0185(6) 0.0010(7)
C2 0.042(3) 0.028(3) 0.031(3) 0.001(2) 0.022(3) 0.002(3)
C3 0.041(3) 0.020(3) 0.030(3) 0.000(2) 0.018(2) -0.001(2)
C4 0.036(3) 0.025(3) 0.029(3) -0.002(2) 0.018(2) -0.001(2)
C5 0.043(3) 0.026(3) 0.027(3) 0.002(2) 0.022(2) 0.000(3)
C6 0.042(3) 0.023(3) 0.030(3) 0.005(2) 0.018(3) 0.004(2)
C7 0.040(3) 0.024(3) 0.032(3) -0.001(2) 0.022(3) 0.000(2)
Si11 0.0492(10) 0.0354(10) 0.0336(8) -0.0049(7) 0.0229(8) 0.0000(8)
C12 0.066(4) 0.047(4) 0.043(3) -0.009(3) 0.033(3) 0.008(3)
C13 0.051(4) 0.050(4) 0.040(3) -0.009(3) 0.018(3) -0.002(3)
C14 0.067(5) 0.039(4) 0.052(4) -0.010(3) 0.031(4) -0.009(3)
Si15 0.0459(10) 0.0365(10) 0.0338(8) 0.0043(7) 0.0251(8) 0.0004(8)
C16 0.077(5) 0.037(4) 0.049(4) 0.010(3) 0.036(4) 0.005(3)
C17 0.051(4) 0.053(4) 0.047(4) 0.009(3) 0.029(3) -0.003(3)
C18 0.056(4) 0.044(4) 0.043(3) 0.009(3) 0.032(3) 0.003(3)
Si31 0.0349(9) 0.0272(9) 0.0281(7) 0.0010(6) 0.0181(7) 0.0002(7)
Si32 0.0419(10) 0.0422(11) 0.0331(9) 0.0031(7) 0.0170(7) -0.0004(8)
C33 0.047(4) 0.070(5) 0.045(4) 0.007(3) 0.017(3) 0.010(4)
C34 0.063(5) 0.055(5) 0.039(4) -0.004(3) 0.015(3) -0.003(4)
C35 0.054(4) 0.064(5) 0.038(3) 0.011(3) 0.022(3) -0.003(4)
Si36 0.0433(10) 0.0314(10) 0.0441(9) -0.0020(7) 0.0233(8) 0.0038(8)
C37 0.080(5) 0.036(4) 0.076(5) 0.009(3) 0.042(4) 0.006(4)
C38 0.057(4) 0.040(4) 0.059(4) -0.010(3) 0.024(3) 0.001(3)
C39 0.049(4) 0.062(5) 0.059(4) -0.015(4) 0.030(3) 0.000(4)
C41 0.039(3) 0.036(3) 0.033(3) 0.002(2) 0.023(3) 0.004(3)
C42 0.039(3) 0.032(3) 0.035(3) 0.002(2) 0.018(3) -0.003(3)
C43 0.051(4) 0.037(4) 0.046(3) 0.001(3) 0.026(3) -0.008(3)
C44 0.048(4) 0.029(3) 0.037(3) -0.004(3) 0.017(3) 0.000(3)
C45 0.046(4) 0.044(4) 0.044(3) -0.001(3) 0.023(3) -0.010(3)
O46 0.042(2) 0.042(2) 0.0288(19) 0.0013(17) 0.0225(17) -0.0020(19)
Si47 0.0453(10) 0.0517(12) 0.0322(8) 0.0043(8) 0.0236(8) 0.0039(8)
C48 0.055(4) 0.086(6) 0.052(4) 0.011(4) 0.033(4) 0.006(4)
C49 0.050(4) 0.074(5) 0.033(3) 0.007(3) 0.021(3) 0.005(4)
C50 0.086(6) 0.074(5) 0.040(4) -0.005(4) 0.035(4) 0.013(4)
O51 0.050(2) 0.021(2) 0.032(2) 0.0001(16) 0.0204(18) 0.0003(18)
C52 0.061(4) 0.027(4) 0.052(4) 0.010(3) 0.029(3) 0.006(3)
C61 0.035(3) 0.032(3) 0.031(3) 0.000(2) 0.019(2) 0.001(3)
C62 0.036(3) 0.033(4) 0.037(3) 0.000(3) 0.017(3) -0.002(3)
C63 0.049(4) 0.038(4) 0.043(3) -0.011(3) 0.024(3) 0.000(3)
C64 0.053(4) 0.054(5) 0.031(3) -0.011(3) 0.021(3) -0.008(3)
C65 0.046(4) 0.052(4) 0.027(3) 0.001(3) 0.016(3) 0.001(3)
C66 0.044(3) 0.040(4) 0.032(3) 0.002(3) 0.020(3) 0.006(3)
C71 0.041(3) 0.039(4) 0.031(3) 0.004(3) 0.020(3) 0.006(3)
C72 0.040(4) 0.064(5) 0.037(3) 0.004(3) 0.022(3) 0.009(3)
C73 0.053(4) 0.041(4) 0.039(3) 0.004(3) 0.023(3) 0.010(3)
C74 0.035(3) 0.051(4) 0.041(3) 0.009(3) 0.018(3) 0.003(3)
O75 0.046(2) 0.024(2) 0.0285(19) -0.0002(15) 0.0229(17) 0.0005(17)
Si76 0.0535(11) 0.0413(11) 0.0368(9) -0.0080(8) 0.0254(8) -0.0139(8)
C77 0.067(5) 0.063(5) 0.058(4) -0.014(4) 0.039(4) -0.030(4)
C78 0.059(4) 0.067(5) 0.039(3) -0.013(3) 0.021(3) -0.018(4)
C79 0.094(6) 0.038(4) 0.052(4) -0.013(3) 0.046(4) -0.014(4)

loop_
_geom_bond_atom_site_label_1
_geom_bond_atom_site_label_2
_geom_bond_distance
_geom_bond_site_symmetry_2
_geom_bond_publ_flag
Si1 C2 1.850(6) . ?
Si1 C7 1.987(5) . ?
Si1 Si15 2.378(2) . ?
Si1 Si11 2.388(2) . ?
C2 C3 1.332(7) . ?
C2 H2A 0.9500 . ?
C3 C4 1.526(7) . ?
C3 Si31 1.860(6) . ?
C4 C5 1.536(7) . ?
C4 C41 1.596(8) . ?
C4 H4A 1.0000 . ?
C5 O51 1.434(6) . ?
C5 C6 1.551(8) . ?
C5 H5A 1.0000 . ?
C6 C61 1.529(7) . ?
C6 C7 1.596(7) . ?
C6 H6A 1.0000 . ?
C7 O75 1.444(6) . ?
C7 C71 1.581(8) . ?
Si11 C14 1.873(7) . ?
Si11 C13 1.875(6) . ?
Si11 C12 1.877(6) . ?
C12 H12A 0.9800 . ?
C12 H12B 0.9800 . ?
C12 H12C 0.9800 . ?
C13 H13A 0.9800 . ?
C13 H13B 0.9800 . ?
C13 H13C 0.9800 . ?
C14 H14A 0.9800 . ?
C14 H14B 0.9800 . ?
C14 H14C 0.9800 . ?
Si15 C17 1.871(6) . ?
Si15 C16 1.874(7) . ?
Si15 C18 1.886(6) . ?
C16 H16A 0.9800 . ?
C16 H16B 0.9800 . ?
C16 H16C 0.9800 . ?
C17 H17A 0.9800 . ?
C17 H17B 0.9800 . ?
C17 H17C 0.9800 . ?
C18 H18A 0.9800 . ?
C18 H18B 0.9800 . ?
C18 H18C 0.9800 . ?
Si31 C41 1.977(6) . ?
Si31 Si36 2.359(2) . ?
Si31 Si32 2.372(2) . ?
Si32 C33 1.864(7) . ?
Si32 C34 1.873(7) . ?
Si32 C35 1.877(6) . ?
C33 H33A 0.9800 . ?
C33 H33B 0.9800 . ?
C33 H33C 0.9800 . ?
C34 H34A 0.9800 . ?
C34 H34B 0.9800 . ?
C34 H34C 0.9800 . ?
C35 H35A 0.9800 . ?
C35 H35B 0.9800 . ?
C35 H35C 0.9800 . ?
Si36 C38 1.852(7) . ?
Si36 C39 1.870(7) . ?
Si36 C37 1.879(7) . ?
C37 H37A 0.9800 . ?
C37 H37B 0.9800 . ?
C37 H37C 0.9800 . ?
C38 H38A 0.9800 . ?
C38 H38B 0.9800 . ?
C38 H38C 0.9800 . ?
C39 H39A 0.9800 . ?
C39 H39B 0.9800 . ?
C39 H39C 0.9800 . ?
C41 O46 1.427(6) . ?
C41 C42 1.564(8) . ?
C42 C44 1.529(8) . ?
C42 C43 1.530(8) . ?
C42 C45 1.533(8) . ?
C43 H43A 0.9800 . ?
C43 H43B 0.9800 . ?
C43 H43C 0.9800 . ?
C44 H44A 0.9800 . ?
C44 H44B 0.9800 . ?
C44 H44C 0.9800 . ?
C45 H45A 0.9800 . ?
C45 H45B 0.9800 . ?
C45 H45C 0.9800 . ?
O46 Si47 1.623(4) . ?
Si47 C49 1.842(7) . ?
Si47 C50 1.853(7) . ?
Si47 C48 1.861(7) . ?
C48 H48A 0.9800 . ?
C48 H48B 0.9800 . ?
C48 H48C 0.9800 . ?
C49 H49A 0.9800 . ?
C49 H49B 0.9800 . ?
C49 H49C 0.9800 . ?
C50 H50A 0.9800 . ?
C50 H50B 0.9800 . ?
C50 H50C 0.9800 . ?
O51 C52 1.429(7) . ?
C52 H52A 0.9800 . ?
C52 H52B 0.9800 . ?
C52 H52C 0.9800 . ?
C61 C62 1.378(8) . ?
C61 C66 1.392(8) . ?
C62 C63 1.403(8) . ?
C62 H62A 0.9500 . ?
C63 C64 1.383(9) . ?
C63 H63A 0.9500 . ?
C64 C65 1.355(9) . ?
C64 H64A 0.9500 . ?
C65 C66 1.386(8) . ?
C65 H65A 0.9500 . ?
C66 H66A 0.9500 . ?
C71 C74 1.523(8) . ?
C71 C73 1.526(8) . ?
C71 C72 1.528(8) . ?
C72 H72A 0.9800 . ?
C72 H72B 0.9800 . ?
C72 H72C 0.9800 . ?
C73 H73A 0.9800 . ?
C73 H73B 0.9800 . ?
C73 H73C 0.9800 . ?
C74 H74A 0.9800 . ?
C74 H74B 0.9800 . ?
C74 H74C 0.9800 . ?
O75 Si76 1.657(4) . ?
Si76 C79 1.849(7) . ?
Si76 C77 1.866(7) . ?
Si76 C78 1.871(6) . ?
C77 H77A 0.9800 . ?
C77 H77B 0.9800 . ?
C77 H77C 0.9800 . ?
C78 H78A 0.9800 . ?
C78 H78B 0.9800 . ?
C78 H78C 0.9800 . ?
C79 H79A 0.9800 . ?
C79 H79B 0.9800 . ?
C79 H79C 0.9800 . ?
